data_2239934
loop_
_publ_author_name
'Choi, Hong Dae'
'Lee, Uk'

_publ_section_title
;
 Crystal structure of
 5-chloro-3-cyclohexylsulfinyl-2,4,6-trimethyl-1-benzofuran
;
_journal_coeditor_code HB7277
_journal_issue 9
_journal_name_full 'Acta Crystallographica Section E'
_journal_page_first o1067
_journal_page_last o1068
_journal_paper_doi 10.1107/S1600536814019217
_journal_volume 70
_journal_year 2014
_chemical_formula_iupac 'C17 H21 Cl O2 S'
_chemical_formula_moiety 'C17 H21 Cl O2 S'
_chemical_formula_sum 'C17 H21 Cl O2 S'
_chemical_formula_weight 324.85
_chemical_melting_point_gt 417
_chemical_melting_point_lt 416
_chemical_name_systematic
;
5-Chloro-3-cyclohexylsulfinyl-2,4,6-trimethyl-1-benzofuran
;
_space_group_IT_number 2
_symmetry_cell_setting triclinic
_symmetry_space_group_name_Hall '-P 1'
_symmetry_space_group_name_H-M 'P -1'
_atom_sites_solution_hydrogens difmap
_atom_sites_solution_primary direct
_atom_sites_solution_secondary difmap
_audit_creation_method 'form.cif (version 2.0)'
_cell_angle_alpha 65.2920(10)
_cell_angle_beta 85.9020(10)
_cell_angle_gamma 83.2290(10)
_cell_formula_units_Z 2
_cell_length_a 5.86120(10)
_cell_length_b 11.6832(2)
_cell_length_c 12.6432(2)
_cell_measurement_reflns_used 5736
_cell_measurement_temperature 173(2)
_cell_measurement_theta_max 27.51
_cell_measurement_theta_min 3.11
_cell_volume 780.79(2)
_computing_cell_refinement '<i>SAINT</i> (Bruker, 2009)'
_computing_data_collection '<i>APEX2</i> (Bruker, 2009)'
_computing_data_reduction '<i>SAINT</i> (Bruker, 2009)'
_computing_molecular_graphics
;
<i>ORTEP-3 for Windows</i> (Farrugia, 2012) and
<i>DIAMOND</i> (Brandenburg, 1998)
;
_computing_publication_material '<i>SHELXL97</i> (Sheldrick, 2008)'
_computing_structure_refinement '<i>SHELXL97</i> (Sheldrick, 2008)'
_computing_structure_solution '<i>SHELXS97</i> (Sheldrick, 2008)'
_diffrn_ambient_temperature 173(2)
_diffrn_detector_area_resol_mean 10.0
_diffrn_measured_fraction_theta_full 0.993
_diffrn_measured_fraction_theta_max 0.993
_diffrn_measurement_device_type 'Bruker SMART APEXII CCD'
_diffrn_measurement_method '\f and \w scans'
_diffrn_radiation_monochromator 'graphite multilayer'
_diffrn_radiation_source 'rotating anode'
_diffrn_radiation_type MoK\a
_diffrn_radiation_wavelength 0.71073
_diffrn_reflns_av_R_equivalents 0.0235
_diffrn_reflns_av_sigmaI/netI 0.0217
_diffrn_reflns_limit_h_max 6
_diffrn_reflns_limit_h_min -7
_diffrn_reflns_limit_k_max 15
_diffrn_reflns_limit_k_min -15
_diffrn_reflns_limit_l_max 16
_diffrn_reflns_limit_l_min -16
_diffrn_reflns_number 13925
_diffrn_reflns_theta_full 27.53
_diffrn_reflns_theta_max 27.53
_diffrn_reflns_theta_min 1.77
_diffrn_standards_number 0
_exptl_absorpt_coefficient_mu 0.380
_exptl_absorpt_correction_T_max 0.9167
_exptl_absorpt_correction_T_min 0.8916
_exptl_absorpt_correction_type multi-scan
_exptl_absorpt_process_details '(<i>SADABS</i>; Bruker, 2009)'
_exptl_crystal_colour colourless
_exptl_crystal_density_diffrn 1.382
_exptl_crystal_density_method 'not measured'
_exptl_crystal_description block
_exptl_crystal_F_000 344
_exptl_crystal_size_max 0.31
_exptl_crystal_size_mid 0.24
_exptl_crystal_size_min 0.23
_refine_diff_density_max 0.765
_refine_diff_density_min -0.369
_refine_ls_extinction_method none
_refine_ls_goodness_of_fit_ref 1.034
_refine_ls_hydrogen_treatment constr
_refine_ls_matrix_type full
_refine_ls_number_parameters 193
_refine_ls_number_reflns 3588
_refine_ls_number_restraints 0
_refine_ls_restrained_S_all 1.034
_refine_ls_R_factor_all 0.0429
_refine_ls_R_factor_gt 0.0385
_refine_ls_shift/su_max 0.001
_refine_ls_shift/su_mean 0.000
_refine_ls_structure_factor_coef Fsqd
_refine_ls_weighting_details 'calc w=1/[\s^2^(Fo^2^)+(0.0521P)^2^+0.4030P] where P=(Fo^2^+2Fc^2^)/3'
_refine_ls_weighting_scheme calc
_refine_ls_wR_factor_gt 0.0993
_refine_ls_wR_factor_ref 0.1024
_reflns_number_gt 3221
_reflns_number_total 3588
_reflns_threshold_expression I>2\s(I)
_cod_data_source_file hb7277sup1.cif
_cod_data_source_block I
_cod_database_code 2239934
_cod_database_fobs_code 2239934

loop_
_symmetry_equiv_pos_as_xyz
'x, y, z'
'-x, -y, -z'

loop_
_atom_site_type_symbol
_atom_site_label
_atom_site_fract_x
_atom_site_fract_y
_atom_site_fract_z
_atom_site_U_iso_or_equiv
_atom_site_adp_type
_atom_site_calc_flag
_atom_site_refinement_flags
_atom_site_occupancy
_atom_site_symmetry_multiplicity
Cl Cl1 -0.27225(7) 0.86676(4) 0.02495(4) 0.03675(13) Uani d . 1 2
S S1 0.57459(7) 0.47693(4) 0.17641(4) 0.02576(12) Uani d . 1 2
O O1 0.47568(19) 0.69596(10) 0.34877(10) 0.0266(2) Uani d . 1 2
O O2 0.8052(2) 0.41466(12) 0.22085(12) 0.0382(3) Uani d . 1 2
C C1 0.4841(3) 0.58674(14) 0.23789(13) 0.0218(3) Uani d . 1 2
C C2 0.2864(2) 0.68140(14) 0.20410(13) 0.0213(3) Uani d . 1 2
C C3 0.1136(3) 0.71923(14) 0.12166(13) 0.0225(3) Uani d . 1 2
C C4 -0.0488(3) 0.81617(15) 0.12320(14) 0.0257(3) Uani d . 1 2
C C5 -0.0466(3) 0.87677(14) 0.19854(15) 0.0282(3) Uani d . 1 2
C C6 0.1294(3) 0.83926(15) 0.27712(15) 0.0277(3) Uani d . 1 2
H H6 0.1388 0.8783 0.3290 0.033 Uiso calc R 1 2
C C7 0.2904(3) 0.74323(14) 0.27712(13) 0.0238(3) Uani d . 1 2
C C8 0.5900(3) 0.60035(14) 0.32321(14) 0.0243(3) Uani d . 1 2
C C9 0.1048(3) 0.66135(16) 0.03624(14) 0.0283(3) Uani d . 1 2
H H9A -0.0059 0.5977 0.0645 0.042 Uiso calc R 1 2
H H9B 0.2574 0.6211 0.0279 0.042 Uiso calc R 1 2
H H9C 0.0572 0.7275 -0.0395 0.042 Uiso calc R 1 2
C C10 -0.2283(3) 0.98104(17) 0.19422(18) 0.0377(4) Uani d . 1 2
H H10A -0.1957 1.0125 0.2517 0.056 Uiso calc R 1 2
H H10B -0.3792 0.9481 0.2119 0.056 Uiso calc R 1 2
H H10C -0.2281 1.0503 0.1162 0.056 Uiso calc R 1 2
C C11 0.7959(3) 0.53609(17) 0.39374(15) 0.0318(4) Uani d . 1 2
H H11A 0.7481 0.4858 0.4744 0.048 Uiso calc R 1 2
H H11B 0.8933 0.5996 0.3919 0.048 Uiso calc R 1 2
H H11C 0.8826 0.4803 0.3616 0.048 Uiso calc R 1 2
C C12 0.3682(3) 0.36179(14) 0.25301(13) 0.0220(3) Uani d . 1 2
H H12 0.2101 0.4071 0.2406 0.026 Uiso calc R 1 2
C C16 0.2432(4) 0.19538(17) 0.44265(15) 0.0383(4) Uani d . 1 2
H H16A 0.2776 0.1507 0.5265 0.046 Uiso calc R 1 2
H H16B 0.0837 0.2361 0.4357 0.046 Uiso calc R 1 2
C C17 0.4088(3) 0.29673(16) 0.38293(14) 0.0318(4) Uani d . 1 2
H H17A 0.3861 0.3601 0.4166 0.038 Uiso calc R 1 2
H H17B 0.5691 0.2573 0.3966 0.038 Uiso calc R 1 2
C C13 0.3866(3) 0.26742(15) 0.19771(14) 0.0274(3) Uani d . 1 2
H H13A 0.3500 0.3125 0.1142 0.033 Uiso calc R 1 2
H H13B 0.5459 0.2267 0.2036 0.033 Uiso calc R 1 2
C C14 0.2215(3) 0.16667(16) 0.25851(15) 0.0325(4) Uani d . 1 2
H H14A 0.0614 0.2066 0.2458 0.039 Uiso calc R 1 2
H H14B 0.2415 0.1037 0.2243 0.039 Uiso calc R 1 2
C C15 0.2635(4) 0.10016(16) 0.38823(16) 0.0382(4) Uani d . 1 2
H H15A 0.4190 0.0539 0.4013 0.046 Uiso calc R 1 2
H H15B 0.1500 0.0378 0.4260 0.046 Uiso calc R 1 2

loop_
_atom_site_aniso_label
_atom_site_aniso_U_11
_atom_site_aniso_U_22
_atom_site_aniso_U_33
_atom_site_aniso_U_12
_atom_site_aniso_U_13
_atom_site_aniso_U_23
Cl1 0.0255(2) 0.0385(2) 0.0353(2) 0.00422(17) -0.00709(17) -0.00539(18)
S1 0.0211(2) 0.0256(2) 0.0315(2) -0.00217(14) 0.00493(15) -0.01365(16)
O1 0.0263(6) 0.0269(6) 0.0297(6) -0.0042(4) -0.0037(5) -0.0137(5)
O2 0.0201(6) 0.0393(7) 0.0566(8) 0.0026(5) 0.0011(5) -0.0231(6)
C1 0.0180(7) 0.0213(7) 0.0255(7) -0.0026(5) 0.0000(5) -0.0088(6)
C2 0.0181(7) 0.0201(7) 0.0245(7) -0.0038(5) 0.0022(6) -0.0078(6)
C3 0.0203(7) 0.0218(7) 0.0225(7) -0.0044(6) 0.0019(6) -0.0060(6)
C4 0.0195(7) 0.0243(7) 0.0259(8) -0.0019(6) -0.0001(6) -0.0033(6)
C5 0.0256(8) 0.0198(7) 0.0330(8) -0.0020(6) 0.0059(6) -0.0057(6)
C6 0.0308(8) 0.0225(7) 0.0319(8) -0.0057(6) 0.0049(7) -0.0133(6)
C7 0.0227(7) 0.0226(7) 0.0258(7) -0.0049(6) 0.0002(6) -0.0092(6)
C8 0.0209(7) 0.0231(7) 0.0283(8) -0.0044(6) 0.0001(6) -0.0096(6)
C9 0.0266(8) 0.0322(8) 0.0259(8) -0.0018(6) -0.0032(6) -0.0116(7)
C10 0.0320(9) 0.0264(8) 0.0490(11) 0.0030(7) 0.0068(8) -0.0128(8)
C11 0.0247(8) 0.0352(9) 0.0323(9) -0.0022(7) -0.0074(7) -0.0100(7)
C12 0.0192(7) 0.0222(7) 0.0247(7) -0.0009(5) 0.0002(5) -0.0102(6)
C16 0.0529(12) 0.0331(9) 0.0266(9) -0.0095(8) 0.0087(8) -0.0101(7)
C17 0.0410(10) 0.0318(9) 0.0244(8) -0.0058(7) -0.0009(7) -0.0128(7)
C13 0.0326(9) 0.0262(8) 0.0256(8) -0.0027(6) 0.0008(6) -0.0130(6)
C14 0.0376(9) 0.0267(8) 0.0358(9) -0.0067(7) 0.0010(7) -0.0150(7)
C15 0.0514(12) 0.0244(8) 0.0347(9) -0.0078(8) 0.0070(8) -0.0084(7)

loop_
_atom_type_symbol
_atom_type_description
_atom_type_scat_dispersion_real
_atom_type_scat_dispersion_imag
_atom_type_scat_source
C C 0.0033 0.0016 'International Tables Vol C Tables 4.2.6.8 and 6.1.1.4'
H H 0.0000 0.0000 'International Tables Vol C Tables 4.2.6.8 and 6.1.1.4'
O O 0.0106 0.0060 'International Tables Vol C Tables 4.2.6.8 and 6.1.1.4'
S S 0.1246 0.1234 'International Tables Vol C Tables 4.2.6.8 and 6.1.1.4'
Cl Cl 0.1484 0.1585 'International Tables Vol C Tables 4.2.6.8 and 6.1.1.4'

loop_
_geom_angle_atom_site_label_1
_geom_angle_atom_site_label_2
_geom_angle_atom_site_label_3
_geom_angle
O2 S1 C1 108.70(7)
O2 S1 C12 106.89(7)
C1 S1 C12 98.02(7)
C7 O1 C8 106.43(12)
C8 C1 C2 107.18(13)
C8 C1 S1 126.24(12)
C2 C1 S1 126.56(12)
C7 C2 C3 119.57(14)
C7 C2 C1 104.35(13)
C3 C2 C1 136.08(14)
C4 C3 C2 115.37(14)
C4 C3 C9 122.03(14)
C2 C3 C9 122.59(14)
C3 C4 C5 124.84(15)
C3 C4 Cl1 118.17(13)
C5 C4 Cl1 116.99(12)
C6 C5 C4 118.38(14)
C6 C5 C10 120.13(16)
C4 C5 C10 121.48(16)
C7 C6 C5 117.47(15)
C7 C6 H6 121.3
C5 C6 H6 121.3
O1 C7 C6 124.62(15)
O1 C7 C2 111.05(13)
C6 C7 C2 124.33(15)
C1 C8 O1 110.96(13)
C1 C8 C11 134.70(15)
O1 C8 C11 114.33(14)
C3 C9 H9A 109.5
C3 C9 H9B 109.5
H9A C9 H9B 109.5
C3 C9 H9C 109.5
H9A C9 H9C 109.5
H9B C9 H9C 109.5
C5 C10 H10A 109.5
C5 C10 H10B 109.5
H10A C10 H10B 109.5
C5 C10 H10C 109.5
H10A C10 H10C 109.5
H10B C10 H10C 109.5
C8 C11 H11A 109.5
C8 C11 H11B 109.5
H11A C11 H11B 109.5
C8 C11 H11C 109.5
H11A C11 H11C 109.5
H11B C11 H11C 109.5
C17 C12 C13 111.82(13)
C17 C12 S1 112.03(11)
C13 C12 S1 107.37(10)
C17 C12 H12 108.5
C13 C12 H12 108.5
S1 C12 H12 108.5
C15 C16 C17 111.07(15)
C15 C16 H16A 109.4
C17 C16 H16A 109.4
C15 C16 H16B 109.4
C17 C16 H16B 109.4
H16A C16 H16B 108.0
C12 C17 C16 110.44(14)
C12 C17 H17A 109.6
C16 C17 H17A 109.6
C12 C17 H17B 109.6
C16 C17 H17B 109.6
H17A C17 H17B 108.1
C14 C13 C12 110.48(13)
C14 C13 H13A 109.6
C12 C13 H13A 109.6
C14 C13 H13B 109.6
C12 C13 H13B 109.6
H13A C13 H13B 108.1
C15 C14 C13 111.19(15)
C15 C14 H14A 109.4
C13 C14 H14A 109.4
C15 C14 H14B 109.4
C13 C14 H14B 109.4
H14A C14 H14B 108.0
C14 C15 C16 110.65(14)
C14 C15 H15A 109.5
C16 C15 H15A 109.5
C14 C15 H15B 109.5
C16 C15 H15B 109.5
H15A C15 H15B 108.1

loop_
_geom_bond_atom_site_label_1
_geom_bond_atom_site_label_2
_geom_bond_distance
Cl1 C4 1.7444(16)
S1 O2 1.4857(12)
S1 C1 1.7737(16)
S1 C12 1.8268(16)
O1 C7 1.3734(19)
O1 C8 1.3768(19)
C1 C8 1.355(2)
C1 C2 1.456(2)
C2 C7 1.392(2)
C2 C3 1.403(2)
C3 C4 1.397(2)
C3 C9 1.501(2)
C4 C5 1.406(2)
C5 C6 1.385(2)
C5 C10 1.506(2)
C6 C7 1.378(2)
C6 H6 0.9500
C8 C11 1.482(2)
C9 H9A 0.9800
C9 H9B 0.9800
C9 H9C 0.9800
C10 H10A 0.9800
C10 H10B 0.9800
C10 H10C 0.9800
C11 H11A 0.9800
C11 H11B 0.9800
C11 H11C 0.9800
C12 C17 1.517(2)
C12 C13 1.524(2)
C12 H12 1.0000
C16 C15 1.524(3)
C16 C17 1.527(3)
C16 H16A 0.9900
C16 H16B 0.9900
C17 H17A 0.9900
C17 H17B 0.9900
C13 C14 1.523(2)
C13 H13A 0.9900
C13 H13B 0.9900
C14 C15 1.517(2)
C14 H14A 0.9900
C14 H14B 0.9900
C15 H15A 0.9900
C15 H15B 0.9900

loop_
_geom_hbond_atom_site_label_D
_geom_hbond_atom_site_label_H
_geom_hbond_atom_site_label_A
_geom_hbond_site_symmetry_A
_geom_hbond_distance_DH
_geom_hbond_distance_HA
_geom_hbond_distance_DA
_geom_hbond_angle_DHA
C9 H9A O2 1_455 0.98 2.53 3.438(2) 154
C12 H12 O2 1_455 1.00 2.39 3.3072(19) 152
C11 H11b Cg2 1_455 0.98 2.83 3.533(2) 129

loop_
_geom_torsion_atom_site_label_1
_geom_torsion_atom_site_label_2
_geom_torsion_atom_site_label_3
_geom_torsion_atom_site_label_4
_geom_torsion
O2 S1 C1 C8 -8.41(17)
C12 S1 C1 C8 102.54(15)
O2 S1 C1 C2 169.73(13)
C12 S1 C1 C2 -79.33(14)
C8 C1 C2 C7 -1.28(17)
S1 C1 C2 C7 -179.71(11)
C8 C1 C2 C3 178.16(17)
S1 C1 C2 C3 -0.3(3)
C7 C2 C3 C4 -2.1(2)
C1 C2 C3 C4 178.50(16)
C7 C2 C3 C9 176.98(14)
C1 C2 C3 C9 -2.4(3)
C2 C3 C4 C5 1.0(2)
C9 C3 C4 C5 -178.09(15)
C2 C3 C4 Cl1 -178.93(11)
C9 C3 C4 Cl1 2.0(2)
C3 C4 C5 C6 0.4(2)
Cl1 C4 C5 C6 -179.62(12)
C3 C4 C5 C10 179.79(15)
Cl1 C4 C5 C10 -0.3(2)
C4 C5 C6 C7 -0.7(2)
C10 C5 C6 C7 179.89(15)
C8 O1 C7 C6 178.78(15)
C8 O1 C7 C2 -1.29(17)
C5 C6 C7 O1 179.49(14)
C5 C6 C7 C2 -0.4(2)
C3 C2 C7 O1 -177.97(13)
C1 C2 C7 O1 1.59(17)
C3 C2 C7 C6 2.0(2)
C1 C2 C7 C6 -178.49(15)
C2 C1 C8 O1 0.56(17)
S1 C1 C8 O1 178.99(11)
C2 C1 C8 C11 -179.83(17)
S1 C1 C8 C11 -1.4(3)
C7 O1 C8 C1 0.42(17)
C7 O1 C8 C11 -179.28(13)
O2 S1 C12 C17 45.90(13)
C1 S1 C12 C17 -66.51(12)
O2 S1 C12 C13 -77.25(12)
C1 S1 C12 C13 170.35(11)
C13 C12 C17 C16 -55.75(19)
S1 C12 C17 C16 -176.35(12)
C15 C16 C17 C12 56.0(2)
C17 C12 C13 C14 55.82(18)
S1 C12 C13 C14 179.10(11)
C12 C13 C14 C15 -56.10(19)
C13 C14 C15 C16 56.9(2)
C17 C16 C15 C14 -56.7(2)
